data_4076762
loop_
_publ_author_name
'Knjazhanski, Sergei Ya.'
'Cadenas, Gregorio'
'Garc\'ia, Maricela'
'P\'erez, Catalina M.'
'Nifant'ev, Ilya E.'
'Kashulin, Igor A.'
'Ivchenko, Pavel V.'
'Lyssenko, Konstantin A.'

_publ_section_title
;
 (Fluorenyl)titanium Triisopropoxide and Bis(fluorenyl)titanium
 Diisopropoxide:&#x00A0; A Facile Synthesis, Molecular Structure, and
 Catalytic Activity in Styrene Polymerization
;
_journal_issue 15
_journal_name_full Organometallics
_journal_page_first 3094
_journal_paper_doi 10.1021/om011080y
_journal_volume 21
_journal_year 2002
_chemical_formula_moiety '? C44 H58 O6 Ti2'
_chemical_formula_sum 'C44 H58 O6 Ti2'
_chemical_formula_weight 778.70
_chemical_name_systematic
; 
 ? 
;
_space_group_IT_number 61
_symmetry_cell_setting orthorhombic
_symmetry_space_group_name_Hall '-P 2ac 2ab'
_symmetry_space_group_name_H-M 'P b c a'
_atom_sites_solution_hydrogens difmap
_atom_sites_solution_primary direct
_atom_sites_solution_secondary difmap
_audit_creation_method SHELXL-97
_cell_angle_alpha 90.00
_cell_angle_beta 90.00
_cell_angle_gamma 90.00
_cell_formula_units_Z 4
_cell_length_a 11.9590(17)
_cell_length_b 16.271(3)
_cell_length_c 21.310(3)
_cell_measurement_reflns_used 986
_cell_measurement_temperature 110(2)
_cell_measurement_theta_max 28
_cell_measurement_theta_min 4
_cell_volume 4146.6(11)
_computing_cell_refinement 'SMART (Bruker, 1998b)'
_computing_data_collection 'SMART (Bruker, 1998b)'
_computing_data_reduction 'SAINTPlus (Bruker, 1998a)'
_computing_molecular_graphics 'SHELXTL ver. 5.1 (Sheldrick, 1998b)'
_computing_publication_material 'SHELXTL ver. 5.1 (Sheldrick, 1998b)'
_computing_structure_refinement 'SHELXTL ver. 5.1 (Sheldrick, 1998b)'
_computing_structure_solution 'SHELXTL ver. 5.1 (Sheldrick, 1998b)'
_diffrn_ambient_temperature 110(2)
_diffrn_measured_fraction_theta_full 0.998
_diffrn_measured_fraction_theta_max 0.998
_diffrn_measurement_device_type 'Bruker SMART 1000 CCD area detector'
_diffrn_measurement_method 'phi and omega scans'
_diffrn_radiation_monochromator graphite
_diffrn_radiation_source 'fine-focus sealed tube'
_diffrn_radiation_type MoK\a
_diffrn_radiation_wavelength 0.71073
_diffrn_reflns_av_R_equivalents 0.0399
_diffrn_reflns_av_sigmaI/netI 0.0395
_diffrn_reflns_limit_h_max 16
_diffrn_reflns_limit_h_min -8
_diffrn_reflns_limit_k_max 22
_diffrn_reflns_limit_k_min -20
_diffrn_reflns_limit_l_max 29
_diffrn_reflns_limit_l_min -17
_diffrn_reflns_number 19432
_diffrn_reflns_theta_full 28.99
_diffrn_reflns_theta_max 28.99
_diffrn_reflns_theta_min 1.91
_exptl_absorpt_coefficient_mu 0.430
_exptl_absorpt_correction_T_max 0.956
_exptl_absorpt_correction_T_min 0.894
_exptl_absorpt_correction_type multi-scan
_exptl_absorpt_process_details 'SADABS(Sheldrick, 1998a)'
_exptl_crystal_colour yellow
_exptl_crystal_density_diffrn 1.247
_exptl_crystal_density_method 'not measured'
_exptl_crystal_description cubic
_exptl_crystal_F_000 1656
_exptl_crystal_size_max 0.35
_exptl_crystal_size_mid 0.35
_exptl_crystal_size_min 0.35
_refine_diff_density_max 0.862
_refine_diff_density_min -0.363
_refine_diff_density_rms
;0.110  
Bruker (1998a) SAINTPlus Data Reduction and Correction Program v. 6.01, Bruker 
AXS, Madison, Wisconsin, USA. 

Bruker (1998b) SMART. Bruker Molecular Analysis Research Tool, 
v. 5.059. Bruker AXS, Madison, Wisconsin, USA. 

Sheldrick G.M. (1998a). SADABS v.2.01, Bruker/Siemens Area Detector 
Absorption Correction Program, Bruker AXS, Madison, Wisconsin, USA. 

Sheldrick G.M. (1998b). SHELXTL v. 5.10, Structure Determination Software 
Suite, Bruker AXS, Madison, Wisconsin, USA. 
;
_refine_ls_extinction_method none
_refine_ls_goodness_of_fit_ref 1.107
_refine_ls_hydrogen_treatment refall
_refine_ls_matrix_type full
_refine_ls_number_parameters 351
_refine_ls_number_reflns 5500
_refine_ls_number_restraints 0
_refine_ls_restrained_S_all 1.107
_refine_ls_R_factor_all 0.0808
_refine_ls_R_factor_gt 0.0600
_refine_ls_shift/su_max 0.004
_refine_ls_shift/su_mean 0.001
_refine_ls_structure_factor_coef Fsqd
_refine_ls_weighting_details 'calc w=1/[\s^2^(Fo^2^)+(0.0900P)^2^+0.8000P] where P=(Fo^2^+2Fc^2^)/3'
_refine_ls_weighting_scheme calc
_refine_ls_wR_factor_gt 0.1467
_refine_ls_wR_factor_ref 0.1618
_reflns_number_gt 3893
_reflns_number_total 5500
_reflns_threshold_expression I>2s(I)
_cod_data_source_file om011080y.cif
_cod_data_source_block s1
_cod_depositor_comments
;
The following automatic conversions were performed:

'_symmetry_cell_setting' value 'Orthorhombic' changed to
'orthorhombic' according to
/home/saulius/struct/CIF-dictionaries/cif_core.dic dictionary named
'cif_core.dic' version 2.4.1 from 2010-06-29.

Automatic conversion script
Id: cif_fix_values 1715 2011-07-08 13:25:40Z adriana 
;
_cod_original_cell_volume 4146.6(10)
_cod_original_sg_symbol_H-M Pbca
_cod_database_code 4076762

loop_
_symmetry_equiv_pos_as_xyz
'x, y, z'
'-x+1/2, -y, z+1/2'
'-x, y+1/2, -z+1/2'
'x+1/2, -y+1/2, -z'
'-x, -y, -z'
'x-1/2, y, -z-1/2'
'x, -y-1/2, z-1/2'
'-x-1/2, y-1/2, z'

loop_
_atom_site_label
_atom_site_type_symbol
_atom_site_fract_x
_atom_site_fract_y
_atom_site_fract_z
_atom_site_U_iso_or_equiv
_atom_site_adp_type
_atom_site_occupancy
_atom_site_symmetry_multiplicity
_atom_site_calc_flag
Ti1 Ti 0.06160(3) 0.05375(2) 0.443850(16) 0.01739(13) Uani 1 1 d
O1 O 0.02738(13) 0.04728(8) 0.54074(7) 0.0193(3) Uani 1 1 d
O2 O 0.20730(13) 0.05835(9) 0.46209(7) 0.0243(3) Uani 1 1 d
O3 O 0.06399(12) 0.05462(8) 0.36049(7) 0.0207(3) Uani 1 1 d
C1 C -0.2060(2) 0.13769(13) 0.46653(11) 0.0278(5) Uani 1 1 d
C2 C -0.3131(2) 0.13855(15) 0.44019(12) 0.0318(5) Uani 1 1 d
H2 H -0.375(2) 0.1118(18) 0.4635(13) 0.034(7) Uiso 1 1 d
C3 C -0.3322(2) 0.17315(15) 0.38111(12) 0.0329(5) Uani 1 1 d
H3 H -0.410(2) 0.1734(18) 0.3659(13) 0.036(7) Uiso 1 1 d
C4 C -0.2458(2) 0.20984(14) 0.34789(11) 0.0291(5) Uani 1 1 d
H4 H -0.256(2) 0.2320(18) 0.3052(12) 0.036(7) Uiso 1 1 d
C4A C -0.13935(19) 0.21146(13) 0.37412(10) 0.0246(5) Uani 1 1 d
C4B C -0.03459(19) 0.24894(13) 0.35289(10) 0.0243(4) Uani 1 1 d
C5 C -0.0095(2) 0.29479(14) 0.29914(11) 0.0291(5) Uani 1 1 d
H5 H -0.064(2) 0.3045(18) 0.2690(14) 0.037(8) Uiso 1 1 d
C6 C 0.0971(2) 0.32504(14) 0.29143(11) 0.0312(5) Uani 1 1 d
H6 H 0.119(2) 0.3540(18) 0.2603(13) 0.034(7) Uiso 1 1 d
C7 C 0.1795(2) 0.31052(14) 0.33661(11) 0.0301(5) Uani 1 1 d
H7 H 0.259(2) 0.3353(17) 0.3297(11) 0.029(6) Uiso 1 1 d
C8 C 0.1552(2) 0.26519(13) 0.39026(11) 0.0265(5) Uani 1 1 d
H8 H 0.209(2) 0.2550(17) 0.4201(13) 0.031(7) Uiso 1 1 d
C8A C 0.04799(19) 0.23336(13) 0.39870(10) 0.0229(4) Uani 1 1 d
C9 C 0.00166(19) 0.18130(13) 0.44927(10) 0.0214(4) Uani 1 1 d
H9 H 0.020(2) 0.1978(16) 0.4905(12) 0.026(6) Uiso 1 1 d
C9A C -0.11871(19) 0.17422(12) 0.43370(10) 0.0225(4) Uani 1 1 d
C10 C 0.08288(18) 0.10111(13) 0.58522(9) 0.0212(4) Uani 1 1 d
H10 H 0.1242(17) 0.1437(13) 0.5601(9) 0.006(5) Uiso 1 1 d
C11 C -0.0041(2) 0.14333(14) 0.62588(11) 0.0263(5) Uani 1 1 d
H11A H 0.031(2) 0.1835(18) 0.6553(13) 0.034(7) Uiso 1 1 d
H11B H -0.043(3) 0.103(2) 0.6483(15) 0.048(9) Uiso 1 1 d
H11C H -0.055(2) 0.172(2) 0.5962(15) 0.049(9) Uiso 1 1 d
C12 C 0.1722(2) 0.05498(14) 0.62195(11) 0.0265(5) Uani 1 1 d
H12A H 0.228(2) 0.0265(17) 0.5939(12) 0.029(7) Uiso 1 1 d
H12B H 0.211(2) 0.0932(19) 0.6475(13) 0.039(8) Uiso 1 1 d
H12C H 0.1411(19) 0.0109(16) 0.6479(11) 0.022(6) Uiso 1 1 d
C13 C 0.31214(19) 0.08370(14) 0.43602(11) 0.0242(4) Uani 1 1 d
H13 H 0.295(2) 0.1176(15) 0.3979(11) 0.023(6) Uiso 1 1 d
C14 C 0.3820(2) 0.00881(16) 0.41957(13) 0.0325(5) Uani 1 1 d
H14A H 0.456(3) 0.029(2) 0.3984(14) 0.041(8) Uiso 1 1 d
H14B H 0.345(3) -0.028(2) 0.3921(14) 0.042(8) Uiso 1 1 d
H14C H 0.394(3) -0.016(2) 0.4572(15) 0.045(8) Uiso 1 1 d
C15 C 0.3691(2) 0.13907(17) 0.48308(14) 0.0359(6) Uani 1 1 d
H15A H 0.439(2) 0.1636(19) 0.4616(14) 0.038(8) Uiso 1 1 d
H15B H 0.394(2) 0.1080(18) 0.5196(14) 0.039(8) Uiso 1 1 d
H15C H 0.324(2) 0.1831(17) 0.4949(12) 0.030(7) Uiso 1 1 d
C16 C 0.0883(2) 0.07650(14) 0.29695(10) 0.0246(4) Uani 1 1 d
C17 C 0.1830(2) 0.02321(17) 0.27213(12) 0.0328(5) Uani 1 1 d
H17A H 0.247(3) 0.0289(17) 0.2965(12) 0.030(7) Uiso 1 1 d
H17B H 0.161(3) -0.037(2) 0.2721(17) 0.063(10) Uiso 1 1 d
H17C H 0.199(2) 0.0379(16) 0.2321(14) 0.027(7) Uiso 1 1 d
C18 C -0.0159(2) 0.06910(17) 0.25691(11) 0.0316(5) Uani 1 1 d
H18A H -0.085(2) 0.0979(18) 0.2755(13) 0.037(7) Uiso 1 1 d
H18B H 0.000(2) 0.0882(19) 0.2137(14) 0.042(8) Uiso 1 1 d
H18C H -0.038(2) 0.013(2) 0.2557(14) 0.047(9) Uiso 1 1 d
H16 H 0.113(2) 0.1329(18) 0.2986(12) 0.033(7) Uiso 1 1 d

loop_
_atom_site_aniso_label
_atom_site_aniso_U_11
_atom_site_aniso_U_22
_atom_site_aniso_U_33
_atom_site_aniso_U_23
_atom_site_aniso_U_13
_atom_site_aniso_U_12
Ti1 0.0187(2) 0.0174(2) 0.0160(2) 0.00005(12) 0.00052(13) -0.00070(13)
O1 0.0226(8) 0.0184(7) 0.0169(7) -0.0014(5) -0.0017(6) -0.0030(6)
O2 0.0201(8) 0.0268(8) 0.0259(8) -0.0002(6) 0.0006(6) -0.0034(6)
O3 0.0261(8) 0.0200(7) 0.0159(7) 0.0001(5) 0.0039(6) -0.0005(6)
C1 0.0293(12) 0.0213(10) 0.0327(12) 0.0007(8) 0.0040(10) 0.0036(9)
C2 0.0253(12) 0.0260(11) 0.0442(14) 0.0013(9) 0.0042(11) 0.0016(9)
C3 0.0266(12) 0.0284(11) 0.0436(14) -0.0024(10) -0.0034(11) 0.0042(10)
C4 0.0293(12) 0.0269(10) 0.0311(12) 0.0011(9) -0.0048(10) 0.0058(9)
C4A 0.0281(12) 0.0201(9) 0.0257(11) -0.0009(8) -0.0020(9) 0.0026(8)
C4B 0.0309(12) 0.0191(9) 0.0230(11) -0.0012(8) 0.0001(9) 0.0027(9)
C5 0.0383(14) 0.0255(11) 0.0235(11) 0.0032(8) -0.0037(10) 0.0037(10)
C6 0.0420(14) 0.0256(11) 0.0259(12) 0.0049(9) 0.0045(10) -0.0019(10)
C7 0.0350(13) 0.0221(10) 0.0332(12) 0.0011(8) 0.0041(10) -0.0029(10)
C8 0.0302(12) 0.0224(10) 0.0270(11) 0.0002(8) -0.0024(10) -0.0012(9)
C8A 0.0314(12) 0.0176(9) 0.0197(10) -0.0001(7) 0.0016(8) 0.0028(8)
C9 0.0245(11) 0.0211(10) 0.0185(10) -0.0008(7) -0.0002(8) 0.0024(8)
C9A 0.0251(11) 0.0181(9) 0.0243(10) -0.0027(7) 0.0009(8) 0.0034(8)
C10 0.0257(11) 0.0214(9) 0.0165(10) -0.0025(7) -0.0029(8) -0.0041(8)
C11 0.0329(13) 0.0243(10) 0.0216(11) -0.0035(8) 0.0011(9) -0.0015(9)
C12 0.0255(12) 0.0299(11) 0.0241(11) -0.0006(9) -0.0074(9) -0.0016(9)
C13 0.0204(11) 0.0234(10) 0.0289(11) 0.0015(8) 0.0035(9) -0.0030(8)
C14 0.0326(14) 0.0293(11) 0.0355(13) -0.0023(10) 0.0046(11) 0.0027(10)
C15 0.0275(13) 0.0325(13) 0.0478(16) -0.0086(11) -0.0029(12) -0.0034(11)
C16 0.0307(12) 0.0258(10) 0.0175(10) 0.0014(8) 0.0035(9) -0.0022(9)
C17 0.0341(14) 0.0409(14) 0.0235(12) 0.0008(10) 0.0076(10) 0.0018(11)
C18 0.0371(15) 0.0384(13) 0.0194(11) 0.0011(9) -0.0008(10) -0.0036(11)

loop_
_atom_type_symbol
_atom_type_description
_atom_type_scat_dispersion_real
_atom_type_scat_dispersion_imag
_atom_type_scat_source
C C 0.0033 0.0016 'International Tables Vol C Tables 4.2.6.8 and 6.1.1.4'
H H 0.0000 0.0000 'International Tables Vol C Tables 4.2.6.8 and 6.1.1.4'
O O 0.0106 0.0060 'International Tables Vol C Tables 4.2.6.8 and 6.1.1.4'
Ti Ti 0.2776 0.4457 'International Tables Vol C Tables 4.2.6.8 and 6.1.1.4'

loop_
_geom_angle_atom_site_label_1
_geom_angle_atom_site_label_2
_geom_angle_atom_site_label_3
_geom_angle
_geom_angle_site_symmetry_1
_geom_angle_site_symmetry_3
O3 Ti1 O2 101.62(7) . .
O3 Ti1 O1 100.41(6) . 5_556
O2 Ti1 O1 121.42(7) . 5_556
O3 Ti1 O1 169.44(7) . .
O2 Ti1 O1 88.76(7) . .
O1 Ti1 O1 72.09(6) 5_556 .
O3 Ti1 C9 92.88(7) . .
O2 Ti1 C9 105.48(8) . .
O1 Ti1 C9 126.73(8) 5_556 .
O1 Ti1 C9 86.12(7) . .
O3 Ti1 Ti1 137.24(5) . 5_556
O2 Ti1 Ti1 107.39(5) . 5_556
O1 Ti1 Ti1 37.29(4) 5_556 5_556
O1 Ti1 Ti1 34.80(4) . 5_556
C9 Ti1 Ti1 108.40(6) . 5_556
C10 O1 Ti1 129.54(12) . 5_556
C10 O1 Ti1 121.40(12) . .
Ti1 O1 Ti1 107.91(6) 5_556 .
C13 O2 Ti1 141.40(14) . .
C16 O3 Ti1 162.19(14) . .
C9A C1 C2 118.8(2) . .
C1 C2 C3 121.0(2) . .
C4 C3 C2 120.7(2) . .
C3 C4 C4A 119.0(2) . .
C4 C4A C9A 120.5(2) . .
C4 C4A C4B 131.8(2) . .
C9A C4A C4B 107.66(19) . .
C5 C4B C8A 120.8(2) . .
C5 C4B C4A 131.1(2) . .
C8A C4B C4A 108.06(19) . .
C6 C5 C4B 119.1(2) . .
C5 C6 C7 120.7(2) . .
C8 C7 C6 120.6(2) . .
C7 C8 C8A 119.7(2) . .
C8 C8A C4B 119.2(2) . .
C8 C8A C9 130.6(2) . .
C4B C8A C9 110.2(2) . .
C8A C9 C9A 104.20(18) . .
C8A C9 Ti1 112.36(14) . .
C9A C9 Ti1 103.39(14) . .
C1 C9A C4A 119.9(2) . .
C1 C9A C9 130.5(2) . .
C4A C9A C9 109.51(19) . .
O1 C10 C11 109.42(18) . .
O1 C10 C12 111.05(17) . .
C11 C10 C12 114.22(18) . .
O2 C13 C15 108.00(19) . .
O2 C13 C14 109.88(18) . .
C15 C13 C14 112.6(2) . .
O3 C16 C18 110.27(19) . .
O3 C16 C17 109.79(19) . .
C18 C16 C17 111.8(2) . .

loop_
_geom_bond_atom_site_label_1
_geom_bond_atom_site_label_2
_geom_bond_distance
_geom_bond_site_symmetry_2
Ti1 O3 1.7766(15) .
Ti1 O2 1.7869(16) .
Ti1 O1 1.9855(15) 5_556
Ti1 O1 2.1075(15) .
Ti1 C9 2.199(2) .
Ti1 Ti1 3.3101(8) 5_556
O1 C10 1.451(2) .
O1 Ti1 1.9855(15) 5_556
O2 C13 1.432(3) .
O3 C16 1.430(3) .
C1 C9A 1.390(3) .
C1 C2 1.399(3) .
C2 C3 1.398(4) .
C3 C4 1.388(4) .
C4 C4A 1.391(3) .
C4A C9A 1.428(3) .
C4A C4B 1.465(3) .
C4B C5 1.399(3) .
C4B C8A 1.412(3) .
C5 C6 1.377(4) .
C6 C7 1.397(4) .
C7 C8 1.391(3) .
C8 C8A 1.394(3) .
C8A C9 1.479(3) .
C9 C9A 1.482(3) .
C10 C11 1.518(3) .
C10 C12 1.522(3) .
C13 C15 1.510(3) .
C13 C14 1.518(3) .
C16 C18 1.515(3) .
C16 C17 1.521(3) .
